data_4331862
loop_
_publ_author_name
'Telfer, Shane G.'
'Kuroda, Reiko'
'Lefebvre, Julie'
'Leznoff, Daniel B.'

_publ_section_title
;
 Boxes, Helicates, and Coordination Polymers:&#x00A0; A Structural and
 Magnetochemical Investigation of the Diverse Coordination Chemistry of
 Simple Pyridine-Alcohol Ligands
;
_journal_issue 12
_journal_name_full 'Inorganic Chemistry'
_journal_page_first 4592
_journal_page_last 4601
_journal_paper_doi 10.1021/ic0517218
_journal_volume 45
_journal_year 2006
_chemical_formula_sum 'C23 H32 Cl3 Co3 N3 O5 S'
_chemical_formula_weight 745.72
_chemical_name_systematic
; 
 ? 
;
_space_group_IT_number 2
_symmetry_cell_setting triclinic
_symmetry_space_group_name_Hall '-P 1'
_symmetry_space_group_name_H-M 'P -1'
_atom_sites_solution_hydrogens geom
_atom_sites_solution_primary direct
_atom_sites_solution_secondary difmap
_audit_creation_method SHELXL-97
_cell_angle_alpha 80.805(2)
_cell_angle_beta 67.301(2)
_cell_angle_gamma 86.474(2)
_cell_formula_units_Z 2
_cell_length_a 11.4620(11)
_cell_length_b 11.7945(11)
_cell_length_c 11.9265(12)
_cell_measurement_temperature 110(2)
_cell_volume 1468.3(2)
_computing_cell_refinement 'Bruker SAINT'
_computing_data_collection 'Bruker SMART'
_computing_data_reduction 'Bruker SAINT'
_computing_structure_refinement 'SHELXL-97 (Sheldrick, 1997)'
_computing_structure_solution 'SHELXS-97 (Sheldrick, 1997)'
_diffrn_ambient_temperature 110(2)
_diffrn_measured_fraction_theta_full 0.918
_diffrn_measured_fraction_theta_max 0.918
_diffrn_measurement_device_type 'Bruker APEX'
_diffrn_measurement_method '\w scans'
_diffrn_radiation_monochromator graphite
_diffrn_radiation_source 'fine-focus sealed tube'
_diffrn_radiation_type MoK\a
_diffrn_radiation_wavelength 0.71073
_diffrn_reflns_av_R_equivalents 0.0440
_diffrn_reflns_av_sigmaI/netI 0.1127
_diffrn_reflns_limit_h_max 6
_diffrn_reflns_limit_h_min -14
_diffrn_reflns_limit_k_max 15
_diffrn_reflns_limit_k_min -14
_diffrn_reflns_limit_l_max 14
_diffrn_reflns_limit_l_min -15
_diffrn_reflns_number 9202
_diffrn_reflns_theta_full 27.88
_diffrn_reflns_theta_max 27.88
_diffrn_reflns_theta_min 1.75
_exptl_absorpt_coefficient_mu 2.057
_exptl_absorpt_correction_T_max 0.9041
_exptl_absorpt_correction_T_min 0.7478
_exptl_absorpt_correction_type empirical
_exptl_absorpt_process_details SADABS
_exptl_crystal_density_diffrn 1.687
_exptl_crystal_density_method 'not measured'
_exptl_crystal_F_000 758
_exptl_crystal_size_max 0.15
_exptl_crystal_size_mid 0.10
_exptl_crystal_size_min 0.05
_refine_diff_density_max 0.631
_refine_diff_density_min -0.616
_refine_diff_density_rms 0.139
_refine_ls_extinction_method none
_refine_ls_goodness_of_fit_ref 0.958
_refine_ls_hydrogen_treatment mixed
_refine_ls_matrix_type full
_refine_ls_number_parameters 347
_refine_ls_number_reflns 6415
_refine_ls_number_restraints 0
_refine_ls_restrained_S_all 0.958
_refine_ls_R_factor_all 0.0928
_refine_ls_R_factor_gt 0.0528
_refine_ls_shift/su_max 0.001
_refine_ls_shift/su_mean 0.000
_refine_ls_structure_factor_coef Fsqd
_refine_ls_weighting_details 'calc w=1/[\s^2^(Fo^2^)+(0.0338P)^2^+0.0000P] where P=(Fo^2^+2Fc^2^)/3'
_refine_ls_weighting_scheme calc
_refine_ls_wR_factor_gt 0.1001
_refine_ls_wR_factor_ref 0.1133
_reflns_number_gt 4278
_reflns_number_total 6415
_reflns_threshold_expression >2sigma(I)
_cod_data_source_file ic0517218sup1.cif
_cod_data_source_block Figure_3
_cod_depositor_comments
;
The following automatic conversions were performed:

'_symmetry_cell_setting' value 'Triclinic' changed to 'triclinic'
according to /home/saulius/struct/CIF-dictionaries/cif_core.dic
dictionary named 'cif_core.dic' version 2.4.2 from 2011-04-26.

Automatic conversion script
Id: cif_fix_values 1891 2012-01-12 08:04:46Z andrius 
;
_cod_original_sg_symbol_H-M P-1
_cod_database_code 4331862

loop_
_symmetry_equiv_pos_as_xyz
'x, y, z'
'-x, -y, -z'

loop_
_atom_site_label
_atom_site_type_symbol
_atom_site_fract_x
_atom_site_fract_y
_atom_site_fract_z
_atom_site_U_iso_or_equiv
_atom_site_adp_type
_atom_site_occupancy
_atom_site_symmetry_multiplicity
_atom_site_calc_flag
_atom_site_refinement_flags
Co01 Co 0.04571(6) 0.15957(5) 0.24470(6) 0.01204(16) Uani 1 1 d .
Co02 Co 0.30897(6) 0.19315(5) 0.27579(5) 0.01103(15) Uani 1 1 d .
Co03 Co 0.24452(6) 0.36086(5) 0.06885(5) 0.01167(16) Uani 1 1 d .
S100 S 0.34077(11) 0.09414(10) 0.01174(10) 0.0131(3) Uani 1 1 d .
Cl1 Cl -0.01805(11) 0.00436(10) 0.19047(11) 0.0183(3) Uani 1 1 d .
Cl2 Cl 0.48000(11) 0.07367(10) 0.23134(10) 0.0165(3) Uani 1 1 d .
Cl3 Cl 0.37688(12) 0.36526(10) -0.13373(10) 0.0184(3) Uani 1 1 d .
N1 N -0.1137(3) 0.1821(3) 0.4063(3) 0.0126(9) Uani 1 1 d .
N2 N 0.3297(3) 0.2770(3) 0.4101(3) 0.0120(8) Uani 1 1 d .
N3 N 0.1649(4) 0.5263(3) 0.0734(3) 0.0140(9) Uani 1 1 d .
O1 O 0.1322(3) 0.1429(3) 0.3592(3) 0.0123(7) Uani 1 1 d .
O2 O 0.3222(3) 0.3495(2) 0.1898(3) 0.0126(7) Uani 1 1 d .
O3 O 0.0669(3) 0.3147(2) 0.1500(3) 0.0133(7) Uani 1 1 d .
O4 O 0.2568(3) 0.1648(3) 0.1127(3) 0.0130(7) Uani 1 1 d .
C101 C 0.2525(4) 0.0883(4) -0.0822(4) 0.0141(10) Uani 1 1 d .
H10A H 0.1703 0.0567 -0.0321 0.021 Uiso 1 1 calc R
H10B H 0.2961 0.0406 -0.1439 0.021 Uiso 1 1 calc R
H10C H 0.2438 0.1643 -0.1210 0.021 Uiso 1 1 calc R
C100 C 0.3187(5) -0.0503(4) 0.0871(4) 0.0175(11) Uani 1 1 d .
H10D H 0.3529 -0.0599 0.1499 0.026 Uiso 1 1 calc R
H10E H 0.3612 -0.1012 0.0285 0.026 Uiso 1 1 calc R
H10F H 0.2300 -0.0679 0.1237 0.026 Uiso 1 1 calc R
C2 C -0.2365(5) 0.2015(4) 0.4217(5) 0.0190(11) Uani 1 1 d .
C3 C -0.3258(5) 0.2194(4) 0.5353(4) 0.0207(12) Uani 1 1 d .
H3 H -0.4097 0.2326 0.5450 0.025 Uiso 1 1 calc R
C4 C -0.2912(5) 0.2179(4) 0.6335(5) 0.0288(14) Uani 1 1 d .
H4 H -0.3510 0.2299 0.7097 0.035 Uiso 1 1 calc R
C5 C -0.1656(5) 0.1983(4) 0.6171(5) 0.0248(12) Uani 1 1 d .
H5 H -0.1398 0.1982 0.6821 0.030 Uiso 1 1 calc R
C6 C -0.0787(5) 0.1790(4) 0.5027(4) 0.0171(11) Uani 1 1 d .
C7 C 0.0569(4) 0.1517(4) 0.4828(4) 0.0169(11) Uani 1 1 d .
H7A H 0.0910 0.2113 0.5088 0.020 Uiso 1 1 calc R
H7B H 0.0607 0.0797 0.5336 0.020 Uiso 1 1 calc R
C8 C -0.2729(5) 0.2041(4) 0.3134(5) 0.0265(13) Uani 1 1 d .
H8A H -0.3492 0.1608 0.3378 0.040 Uiso 1 1 calc R
H8B H -0.2063 0.1711 0.2497 0.040 Uiso 1 1 calc R
H8C H -0.2866 0.2822 0.2831 0.040 Uiso 1 1 calc R
C9 C 0.3362(4) 0.2315(4) 0.5201(4) 0.0146(10) Uani 1 1 d .
C10 C 0.3459(5) 0.3028(4) 0.5978(4) 0.0206(12) Uani 1 1 d .
H10 H 0.3485 0.2712 0.6734 0.025 Uiso 1 1 calc R
C11 C 0.3520(5) 0.4201(4) 0.5637(4) 0.0210(12) Uani 1 1 d .
H11 H 0.3581 0.4680 0.6159 0.025 Uiso 1 1 calc R
C12 C 0.3487(5) 0.4657(4) 0.4506(4) 0.0203(11) Uani 1 1 d .
H12 H 0.3546 0.5446 0.4249 0.024 Uiso 1 1 calc R
C13 C 0.3365(4) 0.3923(4) 0.3766(4) 0.0136(10) Uani 1 1 d .
C14 C 0.3274(5) 0.4379(4) 0.2543(4) 0.0160(11) Uani 1 1 d .
H14A H 0.2523 0.4851 0.2681 0.019 Uiso 1 1 calc R
H14B H 0.4002 0.4861 0.2045 0.019 Uiso 1 1 calc R
C15 C 0.3316(5) 0.1043(4) 0.5542(4) 0.0178(11) Uani 1 1 d .
H15A H 0.2476 0.0813 0.6098 0.027 Uiso 1 1 calc R
H15B H 0.3901 0.0808 0.5933 0.027 Uiso 1 1 calc R
H15C H 0.3540 0.0689 0.4816 0.027 Uiso 1 1 calc R
C16 C 0.2218(5) 0.6300(4) 0.0260(4) 0.0173(11) Uani 1 1 d .
C17 C 0.1508(5) 0.7293(4) 0.0292(5) 0.0226(12) Uani 1 1 d .
H17 H 0.1909 0.7998 -0.0058 0.027 Uiso 1 1 calc R
C18 C 0.0214(5) 0.7241(4) 0.0836(5) 0.0255(13) Uani 1 1 d .
H18 H -0.0264 0.7911 0.0877 0.031 Uiso 1 1 calc R
C19 C -0.0371(5) 0.6188(4) 0.1323(4) 0.0192(11) Uani 1 1 d .
H19 H -0.1248 0.6131 0.1685 0.023 Uiso 1 1 calc R
C20 C 0.0384(5) 0.5216(4) 0.1258(4) 0.0141(10) Uani 1 1 d .
C21 C -0.0218(4) 0.4041(4) 0.1754(4) 0.0145(11) Uani 1 1 d .
H21A H -0.0668 0.3985 0.2636 0.017 Uiso 1 1 calc R
H21B H -0.0831 0.3953 0.1396 0.017 Uiso 1 1 calc R
C22 C 0.3631(5) 0.6328(4) -0.0285(5) 0.0270(13) Uani 1 1 d .
H22A H 0.3948 0.6212 0.0362 0.040 Uiso 1 1 calc R
H22B H 0.3913 0.7059 -0.0780 0.040 Uiso 1 1 calc R
H22C H 0.3940 0.5729 -0.0787 0.040 Uiso 1 1 calc R
O99A O -0.0045(15) 0.5583(16) 0.4148(15) 0.141(6) Uiso 0.50 1 d P
O99B O -0.0048(15) 0.4756(15) 0.4592(14) 0.118(5) Uiso 0.50 1 d P

loop_
_atom_site_aniso_label
_atom_site_aniso_U_11
_atom_site_aniso_U_22
_atom_site_aniso_U_33
_atom_site_aniso_U_23
_atom_site_aniso_U_13
_atom_site_aniso_U_12
Co01 0.0116(4) 0.0112(3) 0.0143(3) -0.0010(3) -0.0061(3) -0.0016(3)
Co02 0.0094(3) 0.0116(3) 0.0122(3) -0.0016(3) -0.0042(3) -0.0008(3)
Co03 0.0113(4) 0.0124(3) 0.0120(3) -0.0013(3) -0.0053(3) -0.0006(3)
S100 0.0123(6) 0.0147(6) 0.0136(6) -0.0045(5) -0.0054(5) 0.0007(5)
Cl1 0.0167(6) 0.0172(6) 0.0220(6) -0.0065(5) -0.0063(5) -0.0046(5)
Cl2 0.0136(6) 0.0201(6) 0.0179(6) -0.0062(5) -0.0076(5) 0.0036(5)
Cl3 0.0219(7) 0.0206(6) 0.0125(6) -0.0016(5) -0.0056(5) -0.0071(5)
N1 0.008(2) 0.010(2) 0.017(2) 0.0003(16) -0.0034(17) -0.0040(16)
N2 0.009(2) 0.019(2) 0.0083(19) -0.0009(16) -0.0036(16) -0.0001(17)
N3 0.017(2) 0.014(2) 0.014(2) -0.0024(16) -0.0087(18) -0.0006(17)
O1 0.0100(17) 0.0163(17) 0.0107(16) -0.0017(13) -0.0040(14) -0.0020(14)
O2 0.0137(18) 0.0122(17) 0.0140(16) -0.0010(13) -0.0079(14) -0.0010(14)
O3 0.0122(18) 0.0096(16) 0.0173(17) -0.0020(13) -0.0047(14) 0.0012(14)
O4 0.0112(18) 0.0140(17) 0.0125(16) -0.0018(13) -0.0029(14) -0.0008(14)
C101 0.012(3) 0.015(2) 0.017(2) -0.006(2) -0.006(2) 0.006(2)
C100 0.020(3) 0.015(3) 0.019(3) 0.000(2) -0.010(2) 0.001(2)
C2 0.014(3) 0.013(3) 0.029(3) 0.000(2) -0.008(2) -0.003(2)
C3 0.010(3) 0.019(3) 0.026(3) 0.003(2) -0.001(2) 0.001(2)
C4 0.017(3) 0.028(3) 0.024(3) 0.002(2) 0.008(2) 0.004(2)
C5 0.025(3) 0.029(3) 0.019(3) -0.001(2) -0.008(2) 0.003(2)
C6 0.015(3) 0.013(2) 0.020(3) 0.003(2) -0.004(2) -0.005(2)
C7 0.011(3) 0.025(3) 0.013(2) 0.001(2) -0.003(2) -0.003(2)
C8 0.015(3) 0.032(3) 0.032(3) -0.004(3) -0.009(2) 0.001(2)
C9 0.010(2) 0.021(3) 0.011(2) -0.002(2) -0.002(2) 0.000(2)
C10 0.016(3) 0.031(3) 0.012(2) -0.002(2) -0.003(2) -0.001(2)
C11 0.021(3) 0.031(3) 0.014(3) -0.011(2) -0.007(2) -0.003(2)
C12 0.021(3) 0.020(3) 0.024(3) -0.006(2) -0.011(2) 0.001(2)
C13 0.007(2) 0.016(2) 0.016(2) -0.004(2) -0.002(2) 0.000(2)
C14 0.023(3) 0.011(2) 0.018(3) -0.005(2) -0.011(2) 0.001(2)
C15 0.019(3) 0.020(3) 0.013(2) 0.001(2) -0.005(2) -0.004(2)
C16 0.021(3) 0.015(3) 0.021(3) 0.000(2) -0.015(2) -0.002(2)
C17 0.027(3) 0.009(2) 0.038(3) 0.001(2) -0.020(3) -0.003(2)
C18 0.020(3) 0.019(3) 0.044(3) -0.008(2) -0.019(3) 0.008(2)
C19 0.017(3) 0.018(3) 0.027(3) -0.007(2) -0.012(2) 0.004(2)
C20 0.016(3) 0.014(2) 0.014(2) -0.0014(19) -0.009(2) 0.001(2)
C21 0.016(3) 0.011(2) 0.015(2) -0.0031(19) -0.005(2) 0.004(2)
C22 0.022(3) 0.018(3) 0.039(3) 0.004(2) -0.012(3) -0.006(2)

loop_
_atom_type_symbol
_atom_type_description
_atom_type_scat_dispersion_real
_atom_type_scat_dispersion_imag
_atom_type_scat_source
C C 0.0033 0.0016 'International Tables Vol C Tables 4.2.6.8 and 6.1.1.4'
H H 0.0000 0.0000 'International Tables Vol C Tables 4.2.6.8 and 6.1.1.4'
N N 0.0061 0.0033 'International Tables Vol C Tables 4.2.6.8 and 6.1.1.4'
O O 0.0106 0.0060 'International Tables Vol C Tables 4.2.6.8 and 6.1.1.4'
Cl Cl 0.1484 0.1585 'International Tables Vol C Tables 4.2.6.8 and 6.1.1.4'
Co Co 0.3494 0.9721 'International Tables Vol C Tables 4.2.6.8 and 6.1.1.4'
S S 0.1246 0.1234 'International Tables Vol C Tables 4.2.6.8 and 6.1.1.4'

loop_
_geom_angle_atom_site_label_1
_geom_angle_atom_site_label_2
_geom_angle_atom_site_label_3
_geom_angle
_geom_angle_site_symmetry_1
_geom_angle_site_symmetry_3
O1 Co01 O3 111.70(13) . .
O1 Co01 N1 81.99(14) . .
O3 Co01 N1 101.65(13) . .
O1 Co01 Cl1 121.97(10) . .
O3 Co01 Cl1 123.97(10) . .
N1 Co01 Cl1 100.50(11) . .
O1 Co01 O4 77.95(12) . .
O3 Co01 O4 76.33(11) . .
N1 Co01 O4 157.26(13) . .
Cl1 Co01 O4 99.15(8) . .
O2 Co02 O1 111.60(13) . .
O2 Co02 N2 82.06(14) . .
O1 Co02 N2 100.63(13) . .
O2 Co02 Cl2 120.92(10) . .
O1 Co02 Cl2 124.99(9) . .
N2 Co02 Cl2 101.54(11) . .
O2 Co02 O4 79.56(12) . .
O1 Co02 O4 77.81(11) . .
N2 Co02 O4 159.39(13) . .
Cl2 Co02 O4 95.86(8) . .
O2 Co03 O3 109.97(13) . .
O2 Co03 N3 102.97(14) . .
O3 Co03 N3 82.33(14) . .
O2 Co03 O4 80.06(12) . .
O3 Co03 O4 77.10(11) . .
N3 Co03 O4 158.91(13) . .
O2 Co03 Cl3 117.54(10) . .
O3 Co03 Cl3 129.01(10) . .
N3 Co03 Cl3 103.24(11) . .
O4 Co03 Cl3 93.40(8) . .
O4 S100 C100 104.0(2) . .
O4 S100 C101 104.58(19) . .
C100 S100 C101 98.5(2) . .
C6 N1 C2 119.7(4) . .
C6 N1 Co01 110.6(3) . .
C2 N1 Co01 129.7(3) . .
C13 N2 C9 119.1(4) . .
C13 N2 Co02 111.6(3) . .
C9 N2 Co02 129.4(3) . .
C20 N3 C16 119.0(4) . .
C20 N3 Co03 111.3(3) . .
C16 N3 Co03 129.6(3) . .
C7 O1 Co01 116.7(3) . .
C7 O1 Co02 124.5(3) . .
Co01 O1 Co02 111.30(14) . .
C14 O2 Co02 116.8(3) . .
C14 O2 Co03 125.7(3) . .
Co02 O2 Co03 110.19(15) . .
C21 O3 Co03 116.2(3) . .
C21 O3 Co01 125.7(3) . .
Co03 O3 Co01 112.35(14) . .
S100 O4 Co03 120.28(16) . .
S100 O4 Co01 135.05(19) . .
Co03 O4 Co01 89.77(10) . .
S100 O4 Co02 122.56(17) . .
Co03 O4 Co02 87.62(11) . .
Co01 O4 Co02 88.34(10) . .
N1 C2 C3 120.4(5) . .
N1 C2 C8 118.6(4) . .
C3 C2 C8 121.0(5) . .
C4 C3 C2 120.5(5) . .
C3 C4 C5 118.8(5) . .
C4 C5 C6 119.4(5) . .
N1 C6 C5 121.2(5) . .
N1 C6 C7 117.8(4) . .
C5 C6 C7 121.0(5) . .
O1 C7 C6 112.7(4) . .
N2 C9 C10 120.3(4) . .
N2 C9 C15 118.4(4) . .
C10 C9 C15 121.3(4) . .
C11 C10 C9 120.4(5) . .
C10 C11 C12 119.1(5) . .
C13 C12 C11 118.9(5) . .
N2 C13 C12 122.2(4) . .
N2 C13 C14 116.7(4) . .
C12 C13 C14 121.1(4) . .
O2 C14 C13 112.5(4) . .
N3 C16 C17 120.7(5) . .
N3 C16 C22 117.7(4) . .
C17 C16 C22 121.7(4) . .
C18 C17 C16 120.2(5) . .
C17 C18 C19 119.4(5) . .
C18 C19 C20 118.2(5) . .
N3 C20 C19 122.6(4) . .
N3 C20 C21 117.4(4) . .
C19 C20 C21 119.9(4) . .
O3 C21 C20 112.6(4) . .
O99B O99A O99B 54.0(16) . 2_566
O99A O99B O99B 84.0(19) . 2_566
O99A O99B O99A 126.0(16) . 2_566
O99B O99B O99A 42.0(11) 2_566 2_566

loop_
_geom_bond_atom_site_label_1
_geom_bond_atom_site_label_2
_geom_bond_distance
_geom_bond_site_symmetry_2
Co01 O1 1.955(3) .
Co01 O3 1.966(3) .
Co01 N1 2.124(4) .
Co01 Cl1 2.2828(13) .
Co01 O4 2.320(3) .
Co02 O2 1.946(3) .
Co02 O1 1.962(3) .
Co02 N2 2.105(4) .
Co02 Cl2 2.2818(12) .
Co02 O4 2.321(3) .
Co03 O2 1.951(3) .
Co03 O3 1.955(3) .
Co03 N3 2.103(4) .
Co03 O4 2.296(3) .
Co03 Cl3 2.2984(13) .
S100 O4 1.548(3) .
S100 C100 1.779(4) .
S100 C101 1.786(5) .
N1 C6 1.351(6) .
N1 C2 1.357(6) .
N2 C13 1.353(6) .
N2 C9 1.364(5) .
N3 C20 1.339(6) .
N3 C16 1.354(6) .
O1 C7 1.409(5) .
O2 C14 1.407(5) .
O3 C21 1.404(5) .
C2 C3 1.387(6) .
C2 C8 1.499(7) .
C3 C4 1.370(7) .
C4 C5 1.386(7) .
C5 C6 1.388(7) .
C6 C7 1.501(6) .
C9 C10 1.385(7) .
C9 C15 1.489(6) .
C10 C11 1.376(7) .
C11 C12 1.384(6) .
C12 C13 1.378(7) .
C13 C14 1.512(6) .
C16 C17 1.381(6) .
C16 C22 1.495(6) .
C17 C18 1.371(7) .
C18 C19 1.379(7) .
C19 C20 1.388(6) .
C20 C21 1.513(6) .
O99A O99B 1.03(2) .
O99A O99B 1.53(2) 2_566
O99B O99B 1.25(3) 2_566
O99B O99A 1.53(2) 2_566
